data_4329681
loop_
_publ_author_name
'Qi Zhou'
'Fen Yang'
'Dan Liu'
'Yu Peng'
'Guanghua Li'
'Zhan Shi'
'Shouhua Feng'

_publ_contact_author_email zshi@mail.jlu.edu.cn
_publ_contact_author_name 'Zhan Shi'
_publ_section_title
;
 Synthesis, Structures, and Magnetic Properties of Three Fluoride-Bridged
 Lanthanide Compounds: Effect of Bridging Fluoride Ions on Magnetic
 Behaviors
;
_journal_name_full 'Inorganic Chemistry'
_journal_page_first 7529
_journal_page_last 7536
_journal_paper_doi 10.1021/ic300125y
_journal_volume 51
_journal_year 2012
_chemical_formula_moiety 'C4 H10 Dy F O8'
_chemical_formula_sum 'C4 H10 Dy F O8'
_chemical_formula_weight 367.62
_chemical_name_systematic
; 
 ? 
;
_space_group_IT_number 14
_symmetry_cell_setting monoclinic
_symmetry_space_group_name_Hall '-P 2yn'
_symmetry_space_group_name_H-M 'P 1 21/n 1'
_atom_sites_solution_hydrogens geom
_atom_sites_solution_primary direct
_atom_sites_solution_secondary difmap
_audit_creation_method SHELXL-97
_cell_angle_alpha 90.00
_cell_angle_beta 100.459(2)
_cell_angle_gamma 90.00
_cell_formula_units_Z 4
_cell_length_a 7.2828(3)
_cell_length_b 7.0847(2)
_cell_length_c 17.8107(7)
_cell_measurement_temperature 293(2)
_cell_volume 903.70(6)
_computing_cell_refinement 'Bruker SMART'
_computing_data_collection 'Bruker SMART'
_computing_data_reduction 'Bruker SAINT'
_computing_molecular_graphics SHELXP-97
_computing_publication_material SHELXTL
_computing_structure_refinement 'SHELXL-97 (Sheldrick, 1997)'
_computing_structure_solution 'SHELXS-97 (Sheldrick, 1990)'
_diffrn_ambient_temperature 293(2)
_diffrn_detector_area_resol_mean 9.00cm
_diffrn_measured_fraction_theta_full 0.998
_diffrn_measured_fraction_theta_max 0.998
_diffrn_measurement_device_type 'CCD area detector'
_diffrn_measurement_method 'phi and omega scans'
_diffrn_radiation_monochromator graphite
_diffrn_radiation_source 'fine-focus sealed tube'
_diffrn_radiation_type MoK\a
_diffrn_radiation_wavelength 0.71073
_diffrn_reflns_av_R_equivalents 0.0704
_diffrn_reflns_av_sigmaI/netI 0.0551
_diffrn_reflns_limit_h_max 7
_diffrn_reflns_limit_h_min -9
_diffrn_reflns_limit_k_max 8
_diffrn_reflns_limit_k_min -9
_diffrn_reflns_limit_l_max 19
_diffrn_reflns_limit_l_min -23
_diffrn_reflns_number 6474
_diffrn_reflns_theta_full 28.30
_diffrn_reflns_theta_max 28.30
_diffrn_reflns_theta_min 2.33
_diffrn_standards_decay_% none
_diffrn_standards_interval_count none
_diffrn_standards_interval_time none
_diffrn_standards_number none
_exptl_absorpt_coefficient_mu 8.305
_exptl_absorpt_correction_T_max 0.7518
_exptl_absorpt_correction_T_min 0.7357
_exptl_absorpt_correction_type empirical
_exptl_absorpt_process_details SADABS
_exptl_crystal_colour colourless
_exptl_crystal_density_diffrn 2.702
_exptl_crystal_density_meas ?
_exptl_crystal_description block
_exptl_crystal_F_000 692
_exptl_crystal_size_max 0.28
_exptl_crystal_size_mid 0.26
_exptl_crystal_size_min 0.23
_refine_diff_density_max 2.907
_refine_diff_density_min -2.989
_refine_diff_density_rms 0.362
_refine_ls_extinction_method none
_refine_ls_goodness_of_fit_ref 1.017
_refine_ls_hydrogen_treatment none
_refine_ls_matrix_type full
_refine_ls_number_parameters 145
_refine_ls_number_reflns 2251
_refine_ls_number_restraints 9
_refine_ls_restrained_S_all 1.015
_refine_ls_R_factor_all 0.0474
_refine_ls_R_factor_gt 0.0369
_refine_ls_shift/su_max 0.000
_refine_ls_shift/su_mean 0.000
_refine_ls_structure_factor_coef Fsqd
_refine_ls_weighting_details 'calc w=1/[\s^2^(Fo^2^)+(0.0529P)^2^+0.0000P] where P=(Fo^2^+2Fc^2^)/3'
_refine_ls_weighting_scheme calc
_refine_ls_wR_factor_gt 0.0896
_refine_ls_wR_factor_ref 0.0943
_reflns_number_gt 1822
_reflns_number_total 2251
_reflns_threshold_expression >2sigma(I)
_cod_data_source_file ic300125y_si_002_1.cif
_cod_data_source_block compound-1
_cod_depositor_comments
;
The following automatic conversions were performed:

'_exptl_crystal_density_meas' value 'none' was changed to '?' - the
value is perceived as not measured.

Automatic conversion script
Id: cif_fix_values 3008 2015-01-20 13:52:24Z robertas 
;
_cod_original_sg_symbol_H-M 'P 1 21/n 1 '
_cod_database_code 4329681

loop_
_symmetry_equiv_pos_as_xyz
'x, y, z'
'-x+1/2, y+1/2, -z+1/2'
'-x, -y, -z'
'x-1/2, -y-1/2, z-1/2'

loop_
_atom_site_label
_atom_site_type_symbol
_atom_site_fract_x
_atom_site_fract_y
_atom_site_fract_z
_atom_site_U_iso_or_equiv
_atom_site_adp_type
_atom_site_occupancy
_atom_site_symmetry_multiplicity
_atom_site_calc_flag
_atom_site_refinement_flags
Dy1 Dy -0.14057(4) -0.94165(4) 0.199669(16) 0.01530(12) Uani 1 1 d .
F1 F -0.2046(5) -1.2168(5) 0.2480(2) 0.0293(9) Uani 1 1 d .
O1 O 0.0518(6) -0.6943(7) 0.1725(3) 0.0274(11) Uani 1 1 d .
O2 O -0.2756(6) -0.7394(6) 0.0927(3) 0.0254(11) Uani 1 1 d .
O3 O 0.1167(8) -0.4410(7) 0.1066(3) 0.0317(12) Uani 1 1 d .
O4 O -0.4500(7) -1.0119(7) 0.1422(3) 0.0272(11) Uani 1 1 d .
O5 O -0.7148(7) -0.9665(8) 0.0601(3) 0.0363(13) Uani 1 1 d .
O6 O 0.1640(7) -1.0784(8) 0.2114(3) 0.0346(13) Uani 1 1 d D
O7 O -0.1062(7) -1.1045(8) 0.0853(3) 0.0325(12) Uani 1 1 d D
O8 O 0.0206(6) -0.8768(7) 0.3260(3) 0.0242(10) Uani 1 1 d D
C1 C 0.0111(9) -0.5699(9) 0.1211(4) 0.0221(13) Uani 1 1 d .
C2 C -0.1832(9) -0.5759(9) 0.0735(4) 0.0260(15) Uani 1 1 d .
H2A H -0.2523 -0.4642 0.0832 0.080 Uiso 1 1 calc .
H2B H -0.1757 -0.5782 0.0197 0.080 Uiso 1 1 calc .
C3 C -0.4687(8) -0.7488(9) 0.0580(4) 0.0236(14) Uani 1 1 d .
H3A H -0.4811 -0.7575 0.0029 0.080 Uiso 1 1 calc .
H3B H -0.5334 -0.6364 0.0701 0.080 Uiso 1 1 calc .
C4 C -0.5510(9) -0.9217(9) 0.0887(4) 0.0216(13) Uani 1 1 d .
H7B H -0.194(11) -1.091(13) 0.039(3) 0.080 Uiso 1 1 d D
H7A H -0.021(10) -1.207(9) 0.092(5) 0.080 Uiso 1 1 d D
H6B H 0.232(10) -1.152(13) 0.251(4) 0.080 Uiso 1 1 d D
H6A H 0.222(11) -1.021(15) 0.174(5) 0.080 Uiso 1 1 d D
H8B H -0.026(11) -0.764(8) 0.344(6) 0.080 Uiso 1 1 d D
H8A H 0.146(6) -0.912(12) 0.345(6) 0.080 Uiso 1 1 d D

loop_
_atom_site_aniso_label
_atom_site_aniso_U_11
_atom_site_aniso_U_22
_atom_site_aniso_U_33
_atom_site_aniso_U_23
_atom_site_aniso_U_13
_atom_site_aniso_U_12
Dy1 0.01258(16) 0.01190(16) 0.02099(18) 0.00103(11) 0.00187(11) -0.00070(10)
F1 0.0235(19) 0.021(2) 0.042(3) 0.0119(18) 0.0020(17) -0.0073(16)
O1 0.021(2) 0.024(2) 0.035(3) 0.011(2) 0.000(2) -0.0073(19)
O2 0.016(2) 0.018(2) 0.038(3) 0.008(2) -0.003(2) -0.0051(17)
O3 0.034(3) 0.030(3) 0.028(3) 0.009(2) -0.001(2) -0.013(2)
O4 0.019(2) 0.024(2) 0.035(3) 0.009(2) -0.005(2) -0.0059(19)
O5 0.017(2) 0.043(3) 0.045(3) 0.011(3) -0.004(2) -0.008(2)
O6 0.019(2) 0.049(3) 0.036(3) -0.002(3) 0.006(2) 0.011(2)
O7 0.034(3) 0.033(3) 0.029(3) -0.003(2) 0.001(2) 0.019(2)
O8 0.020(2) 0.021(2) 0.030(3) -0.002(2) 0.001(2) 0.0031(18)
C1 0.022(3) 0.021(3) 0.023(3) 0.002(3) 0.003(3) -0.003(2)
C2 0.021(3) 0.023(3) 0.032(4) 0.008(3) 0.003(3) -0.009(3)
C3 0.014(3) 0.022(3) 0.033(4) 0.006(3) 0.000(3) 0.003(2)
C4 0.014(3) 0.022(3) 0.029(4) -0.005(3) 0.005(3) 0.001(2)

loop_
_atom_type_symbol
_atom_type_description
_atom_type_scat_dispersion_real
_atom_type_scat_dispersion_imag
_atom_type_scat_source
C C 0.0033 0.0016 'International Tables Vol C Tables 4.2.6.8 and 6.1.1.4'
H H 0.0000 0.0000 'International Tables Vol C Tables 4.2.6.8 and 6.1.1.4'
O O 0.0106 0.0060 'International Tables Vol C Tables 4.2.6.8 and 6.1.1.4'
Dy Dy -0.1892 4.4098 'International Tables Vol C Tables 4.2.6.8 and 6.1.1.4'
F F 0.0171 0.0103 'International Tables Vol C Tables 4.2.6.8 and 6.1.1.4'

loop_
_geom_angle_atom_site_label_1
_geom_angle_atom_site_label_2
_geom_angle_atom_site_label_3
_geom_angle
_geom_angle_site_symmetry_1
_geom_angle_site_symmetry_3
F1 Dy1 F1 107.79(3) . 2_455
F1 Dy1 O1 155.85(16) . .
F1 Dy1 O1 85.39(18) 2_455 .
F1 Dy1 O4 74.35(16) . .
F1 Dy1 O4 79.47(17) 2_455 .
O1 Dy1 O4 128.95(17) . .
F1 Dy1 O8 84.55(16) . .
F1 Dy1 O8 70.79(15) 2_455 .
O1 Dy1 O8 80.83(17) . .
O4 Dy1 O8 135.99(17) . .
F1 Dy1 O7 88.18(18) . .
F1 Dy1 O7 146.29(16) 2_455 .
O1 Dy1 O7 91.5(2) . .
O4 Dy1 O7 76.58(19) . .
O8 Dy1 O7 141.79(16) . .
F1 Dy1 O6 82.35(18) . .
F1 Dy1 O6 140.96(17) 2_455 .
O1 Dy1 O6 75.05(18) . .
O4 Dy1 O6 138.69(19) . .
O8 Dy1 O6 72.92(18) . .
O7 Dy1 O6 68.94(19) . .
F1 Dy1 O2 137.41(14) . .
F1 Dy1 O2 75.32(16) 2_455 .
O1 Dy1 O2 64.69(15) . .
O4 Dy1 O2 64.34(15) . .
O8 Dy1 O2 132.99(16) . .
O7 Dy1 O2 73.07(17) . .
O6 Dy1 O2 122.72(18) . .
Dy1 F1 Dy1 160.2(2) . 2_445
C1 O1 Dy1 126.7(4) . .
C2 O2 C3 114.0(5) . .
C2 O2 Dy1 121.9(4) . .
C3 O2 Dy1 122.3(4) . .
C4 O4 Dy1 126.9(4) . .
Dy1 O6 H6B 130(5) . .
Dy1 O6 H6A 107(5) . .
H6B O6 H6A 122(4) . .
Dy1 O7 H7B 122(5) . .
Dy1 O7 H7A 116(5) . .
H7B O7 H7A 120(4) . .
Dy1 O8 H8B 110(6) . .
Dy1 O8 H8A 124(6) . .
H8B O8 H8A 119(4) . .
O3 C1 O1 125.8(6) . .
O3 C1 C2 116.9(6) . .
O1 C1 C2 117.3(6) . .
O2 C2 C1 109.0(5) . .
O2 C2 H2A 109.9 . .
C1 C2 H2A 109.9 . .
O2 C2 H2B 109.9 . .
C1 C2 H2B 109.9 . .
H2A C2 H2B 108.3 . .
O2 C3 C4 107.8(5) . .
O2 C3 H3A 110.2 . .
C4 C3 H3A 110.2 . .
O2 C3 H3B 110.2 . .
C4 C3 H3B 110.2 . .
H3A C3 H3B 108.5 . .
O5 C4 O4 124.0(6) . .
O5 C4 C3 118.1(6) . .
O4 C4 C3 117.9(6) . .

loop_
_geom_bond_atom_site_label_1
_geom_bond_atom_site_label_2
_geom_bond_distance
_geom_bond_site_symmetry_2
Dy1 F1 2.215(4) .
Dy1 F1 2.249(4) 2_455
Dy1 O1 2.348(4) .
Dy1 O4 2.353(5) .
Dy1 O8 2.386(5) .
Dy1 O7 2.393(5) .
Dy1 O6 2.395(5) .
Dy1 O2 2.443(5) .
F1 Dy1 2.249(4) 2_445
O1 C1 1.268(8) .
O2 C2 1.413(7) .
O2 C3 1.432(7) .
O3 C1 1.251(8) .
O4 C4 1.267(8) .
O5 C4 1.250(8) .
O6 H6B 0.94(2) .
O6 H6A 0.95(2) .
O7 H7B 0.95(2) .
O7 H7A 0.95(2) .
O8 H8B 0.95(2) .
O8 H8A 0.95(2) .
C1 C2 1.512(10) .
C2 H2A 0.9700 .
C2 H2B 0.9700 .
C3 C4 1.509(9) .
C3 H3A 0.9700 .
C3 H3B 0.9700 .

loop_
_geom_hbond_atom_site_label_D
_geom_hbond_atom_site_label_H
_geom_hbond_atom_site_label_A
_geom_hbond_distance_DH
_geom_hbond_distance_HA
_geom_hbond_distance_DA
_geom_hbond_angle_DHA
_geom_hbond_site_symmetry_A
O7 H7B O5 0.95(2) 1.82(5) 2.727(8) 159(10) 3_435
O7 H7A O3 0.95(2) 1.93(3) 2.870(7) 170(9) 1_545
O6 H6B O1 0.94(2) 1.91(5) 2.771(7) 151(8) 2_545
O6 H6A O5 0.95(2) 2.19(5) 3.087(8) 158(10) 1_655
O6 H6A O4 0.95(2) 2.55(6) 3.301(7) 136(6) 1_655
O8 H8B O4 0.95(2) 1.81(4) 2.715(7) 157(9) 2_455
O8 H8A O3 0.95(2) 1.80(3) 2.734(7) 169(8) 2_545
